data_7016066
loop_
_publ_author_name
'Zhang, Jian-Yong'
'Ma, Yu'
'Cheng, Ai-Ling'
'Yue, Qi'
'Sun, Qian'
'Gao, En-Qing'

_publ_section_title
;
 Synthesis, structures, and magnetic properties of transition metal
 compounds with 2,2'-dinitrobiphenyl-4,4'-dicarboxylate and
 N,N'-chelating ligands.
;
_journal_issue 27
_journal_name_full 'Dalton transactions (Cambridge, England : 2003)'
_journal_page_first 7219
_journal_page_last 7227
_journal_paper_doi 10.1039/c1dt10158g
_journal_volume 40
_journal_year 2011
_chemical_formula_sum 'C24 H16 Co N4 O9'
_chemical_formula_weight 563.34
_chemical_name_systematic
;
?
;
_space_group_IT_number 52
_symmetry_cell_setting orthorhombic
_symmetry_space_group_name_Hall '-P 2a 2bc'
_symmetry_space_group_name_H-M 'P n n a'
_atom_sites_solution_hydrogens geom
_atom_sites_solution_primary direct
_atom_sites_solution_secondary difmap
_audit_creation_method SHELXL-97
_cell_angle_alpha 90.00
_cell_angle_beta 90.00
_cell_angle_gamma 90.00
_cell_formula_units_Z 4
_cell_length_a 7.5399(2)
_cell_length_b 25.5298(8)
_cell_length_c 11.9645(4)
_cell_measurement_reflns_used 9892
_cell_measurement_temperature 296(2)
_cell_measurement_theta_max 28.19
_cell_measurement_theta_min 2.94
_cell_volume 2303.07(12)
_computing_cell_refinement 'Bruker XSCANS'
_computing_data_collection 'Bruker XSCANS'
_computing_data_reduction 'Bruker SHELXTL'
_computing_molecular_graphics 'Bruker SHELXTL'
_computing_publication_material 'Bruker SHELXTL'
_computing_structure_refinement 'Bruker SHELXTL'
_computing_structure_solution 'Bruker SHELXTL'
_diffrn_ambient_temperature 296(2)
_diffrn_measured_fraction_theta_full 1.000
_diffrn_measured_fraction_theta_max 1.000
_diffrn_measurement_device_type 'CCD area detector'
_diffrn_measurement_method 'phi and omega scans'
_diffrn_radiation_monochromator graphite
_diffrn_radiation_source 'fine-focus sealed tube'
_diffrn_radiation_type MoK\a
_diffrn_radiation_wavelength 0.71073
_diffrn_reflns_av_R_equivalents 0.0211
_diffrn_reflns_av_sigmaI/netI 0.0099
_diffrn_reflns_limit_h_max 8
_diffrn_reflns_limit_h_min -9
_diffrn_reflns_limit_k_max 31
_diffrn_reflns_limit_k_min -31
_diffrn_reflns_limit_l_max 14
_diffrn_reflns_limit_l_min -14
_diffrn_reflns_number 26542
_diffrn_reflns_theta_full 26.00
_diffrn_reflns_theta_max 26.00
_diffrn_reflns_theta_min 1.60
_exptl_absorpt_coefficient_mu 0.811
_exptl_absorpt_correction_T_max 0.9019
_exptl_absorpt_correction_T_min 0.8230
_exptl_absorpt_correction_type multi-scan
_exptl_absorpt_process_details SADABS
_exptl_crystal_colour red
_exptl_crystal_density_diffrn 1.625
_exptl_crystal_density_method 'not measured'
_exptl_crystal_description block
_exptl_crystal_F_000 1148
_exptl_crystal_size_max 0.25
_exptl_crystal_size_mid 0.22
_exptl_crystal_size_min 0.13
_refine_diff_density_max 0.761
_refine_diff_density_min -0.391
_refine_diff_density_rms 0.064
_refine_ls_extinction_method none
_refine_ls_goodness_of_fit_ref 1.016
_refine_ls_hydrogen_treatment mixed
_refine_ls_matrix_type full
_refine_ls_number_parameters 205
_refine_ls_number_reflns 2269
_refine_ls_number_restraints 90
_refine_ls_restrained_S_all 1.154
_refine_ls_R_factor_all 0.0415
_refine_ls_R_factor_gt 0.0380
_refine_ls_shift/su_max 0.004
_refine_ls_shift/su_mean 0.000
_refine_ls_structure_factor_coef Fsqd
_refine_ls_weighting_details 'calc w=1/[\s^2^(Fo^2^)+(0.0548P)^2^+2.6208P] where P=(Fo^2^+2Fc^2^)/3'
_refine_ls_weighting_scheme calc
_refine_ls_wR_factor_gt 0.0985
_refine_ls_wR_factor_ref 0.1032
_reflns_number_gt 2052
_reflns_number_total 2269
_reflns_threshold_expression >2sigma(I)
_cod_data_source_file c1dt10158g.txt
_cod_data_source_block 1
_cod_depositor_comments
;
The following automatic conversions were performed:

'_symmetry_cell_setting' value 'Orthorhombic' changed to
'orthorhombic' according to
/home/saulius/struct/CIF-dictionaries/cif_core.dic dictionary named
'cif_core.dic' version 2.4.1 from 2010-06-29.

Automatic conversion script
Id: cif_fix_values 1715 2011-07-08 13:25:40Z adriana 
;
_cod_original_sg_symbol_H-M 'Pnna '
_cod_database_code 7016066

loop_
_symmetry_equiv_pos_as_xyz
'x, y, z'
'-x+1/2, -y, z'
'-x+1/2, y+1/2, -z+1/2'
'x, -y+1/2, -z+1/2'
'-x, -y, -z'
'x-1/2, y, -z'
'x-1/2, -y-1/2, z-1/2'
'-x, y-1/2, z-1/2'

loop_
_atom_site_label
_atom_site_type_symbol
_atom_site_fract_x
_atom_site_fract_y
_atom_site_fract_z
_atom_site_U_iso_or_equiv
_atom_site_adp_type
_atom_site_occupancy
_atom_site_symmetry_multiplicity
_atom_site_calc_flag
_atom_site_refinement_flags
_atom_site_disorder_assembly
_atom_site_disorder_group
C1 C -0.1028(3) 0.43259(8) 0.57840(18) 0.0272(5) Uani 1 1 d . . .
C2 C -0.1098(3) 0.37795(8) 0.62926(19) 0.0286(5) Uani 1 1 d . . .
C3 C -0.0193(5) 0.36603(10) 0.7259(2) 0.0487(7) Uani 1 1 d . . .
H3A H 0.0471 0.3919 0.7611 0.058 Uiso 1 1 calc R . .
C4 C -0.0254(5) 0.31606(11) 0.7717(2) 0.0535(8) Uani 1 1 d . . .
H4A H 0.0400 0.3089 0.8359 0.064 Uiso 1 1 calc R . .
C5 C -0.1255(4) 0.27701(9) 0.7248(2) 0.0397(6) Uani 1 1 d . . .
C6 C -0.2154(5) 0.29035(12) 0.6297(3) 0.0636(11) Uani 1 1 d . . .
C7 C -0.2101(5) 0.33970(11) 0.5815(3) 0.0520(8) Uani 1 1 d . . .
H7A H -0.2746 0.3466 0.5169 0.062 Uiso 1 1 calc R . .
C8 C 0.2042(3) 0.52582(10) 0.8538(2) 0.0335(5) Uani 1 1 d . . .
C9 C 0.1639(5) 0.55329(14) 0.9505(3) 0.0557(8) Uani 1 1 d . . .
H9A H 0.1935 0.5399 1.0204 0.067 Uiso 1 1 calc R . .
C10 C 0.0789(6) 0.60095(15) 0.9408(3) 0.0748(11) Uani 1 1 d . . .
H10A H 0.0520 0.6203 1.0044 0.090 Uiso 1 1 calc R . .
C11 C 0.0349(6) 0.61944(14) 0.8383(3) 0.0721(11) Uani 1 1 d . . .
H11A H -0.0235 0.6513 0.8308 0.087 Uiso 1 1 calc R . .
C12 C 0.0781(4) 0.59021(11) 0.7456(3) 0.0506(7) Uani 1 1 d . . .
H12A H 0.0467 0.6028 0.6754 0.061 Uiso 1 1 calc R . .
N1 N 0.1634(3) 0.54456(7) 0.75249(17) 0.0315(4) Uani 1 1 d . . .
O1 O -0.0107(2) 0.46621(6) 0.62675(14) 0.0341(4) Uani 1 1 d U . .
O2 O -0.1943(3) 0.43892(6) 0.49265(15) 0.0409(5) Uani 1 1 d U . .
Co1 Co 0.2500 0.5000 0.61280(3) 0.02540(17) Uani 1 2 d S . .
O5 O -0.2500 0.5000 0.8017(3) 0.0625(9) Uani 1 2 d SU . .
N2 N -0.3648(11) 0.2557(2) 0.6028(7) 0.083(3) Uani 0.608(6) 1 d P . 2
O3 O -0.4030(15) 0.2510(3) 0.5163(9) 0.151(3) Uani 0.608(6) 1 d PU . 2
O4 O -0.4747(12) 0.2407(3) 0.6808(8) 0.103(3) Uani 0.392(6) 1 d PU . 2
O3' O -0.2666(18) 0.2569(4) 0.4364(10) 0.118(3) Uani 0.392(6) 1 d PU . 1
O4' O -0.3053(9) 0.20765(18) 0.5625(5) 0.098(2) Uani 0.608(6) 1 d PU . 1
N2' N -0.2750(14) 0.2472(3) 0.5362(8) 0.057(2) Uani 0.392(6) 1 d P . 1
HW5A H -0.336(9) 0.514(2) 0.758(5) 0.15(2) Uiso 1 1 d . . .

loop_
_atom_site_aniso_label
_atom_site_aniso_U_11
_atom_site_aniso_U_22
_atom_site_aniso_U_33
_atom_site_aniso_U_23
_atom_site_aniso_U_13
_atom_site_aniso_U_12
C1 0.0377(12) 0.0192(10) 0.0248(11) 0.0038(8) 0.0027(9) -0.0016(9)
C2 0.0379(12) 0.0200(10) 0.0280(11) 0.0051(8) -0.0016(9) -0.0021(9)
C3 0.077(2) 0.0268(12) 0.0428(15) 0.0088(11) -0.0239(14) -0.0113(13)
C4 0.086(2) 0.0339(14) 0.0403(15) 0.0141(12) -0.0231(15) -0.0041(14)
C5 0.0452(14) 0.0245(12) 0.0494(15) 0.0164(11) 0.0006(12) -0.0008(10)
C6 0.073(2) 0.0254(14) 0.092(3) 0.0211(15) -0.046(2) -0.0185(14)
C7 0.072(2) 0.0259(13) 0.0577(18) 0.0142(13) -0.0354(16) -0.0099(13)
C8 0.0377(13) 0.0359(13) 0.0268(12) -0.0058(10) 0.0004(10) -0.0028(11)
C9 0.069(2) 0.066(2) 0.0326(14) -0.0146(14) 0.0043(14) 0.0034(17)
C10 0.096(3) 0.070(2) 0.058(2) -0.0353(19) 0.010(2) 0.017(2)
C11 0.092(3) 0.0473(18) 0.077(2) -0.0222(18) 0.006(2) 0.0293(19)
C12 0.0632(18) 0.0370(14) 0.0518(17) -0.0045(13) -0.0031(15) 0.0168(13)
N1 0.0367(11) 0.0251(9) 0.0327(10) -0.0040(8) -0.0002(9) 0.0025(8)
O1 0.0446(10) 0.0232(8) 0.0346(9) 0.0005(7) -0.0009(7) -0.0085(7)
O2 0.0666(12) 0.0228(8) 0.0334(9) 0.0092(7) -0.0149(9) -0.0066(8)
Co1 0.0404(3) 0.0155(2) 0.0204(3) 0.000 0.000 -0.00104(16)
O5 0.062(2) 0.088(3) 0.0375(17) 0.000 0.000 0.0063(18)
N2 0.106(6) 0.038(3) 0.104(6) 0.025(3) -0.065(5) -0.028(3)
O3 0.182(7) 0.129(5) 0.141(6) -0.020(5) -0.063(6) -0.076(5)
O4 0.099(5) 0.080(5) 0.131(6) 0.016(4) -0.009(5) -0.057(4)
O3' 0.180(8) 0.077(5) 0.097(6) -0.008(5) -0.042(6) -0.054(5)
O4' 0.150(5) 0.046(3) 0.097(4) 0.001(2) -0.023(3) -0.049(3)
N2' 0.082(6) 0.031(4) 0.057(5) 0.017(4) -0.032(5) -0.011(4)

loop_
_atom_type_symbol
_atom_type_description
_atom_type_scat_dispersion_real
_atom_type_scat_dispersion_imag
_atom_type_scat_source
C C 0.0033 0.0016 'International Tables Vol C Tables 4.2.6.8 and 6.1.1.4'
H H 0.0000 0.0000 'International Tables Vol C Tables 4.2.6.8 and 6.1.1.4'
N N 0.0061 0.0033 'International Tables Vol C Tables 4.2.6.8 and 6.1.1.4'
O O 0.0106 0.0060 'International Tables Vol C Tables 4.2.6.8 and 6.1.1.4'
Co Co 0.3494 0.9721 'International Tables Vol C Tables 4.2.6.8 and 6.1.1.4'

loop_
_geom_angle_atom_site_label_1
_geom_angle_atom_site_label_2
_geom_angle_atom_site_label_3
_geom_angle
_geom_angle_site_symmetry_1
_geom_angle_site_symmetry_3
_geom_angle_publ_flag
O2 C1 O1 126.9(2) . . ?
O2 C1 C2 115.4(2) . . ?
O1 C1 C2 117.7(2) . . ?
C7 C2 C3 118.0(2) . . ?
C7 C2 C1 120.6(2) . . ?
C3 C2 C1 121.4(2) . . ?
C2 C3 C4 121.2(3) . . ?
C2 C3 H3A 119.4 . . ?
C4 C3 H3A 119.4 . . ?
C5 C4 C3 121.6(3) . . ?
C5 C4 H4A 119.2 . . ?
C3 C4 H4A 119.2 . . ?
C4 C5 C6 115.6(2) . . ?
C4 C5 C5 120.1(3) . 4_556 ?
C6 C5 C5 124.2(3) . 4_556 ?
C5 C6 C7 123.9(3) . . ?
C5 C6 N2 114.3(3) . . ?
C7 C6 N2 118.6(3) . . ?
C5 C6 N2' 122.6(4) . . ?
C7 C6 N2' 109.6(4) . . ?
N2 C6 N2' 39.9(4) . . ?
C2 C7 C6 119.6(3) . . ?
C2 C7 H7A 120.2 . . ?
C6 C7 H7A 120.2 . . ?
N1 C8 C9 121.6(3) . . ?
N1 C8 C8 115.02(13) . 2_565 ?
C9 C8 C8 123.35(19) . 2_565 ?
C10 C9 C8 118.5(3) . . ?
C10 C9 H9A 120.7 . . ?
C8 C9 H9A 120.7 . . ?
C11 C10 C9 119.8(3) . . ?
C11 C10 H10A 120.1 . . ?
C9 C10 H10A 120.1 . . ?
C10 C11 C12 118.9(3) . . ?
C10 C11 H11A 120.6 . . ?
C12 C11 H11A 120.6 . . ?
N1 C12 C11 122.5(3) . . ?
N1 C12 H12A 118.7 . . ?
C11 C12 H12A 118.7 . . ?
C12 N1 C8 118.6(2) . . ?
C12 N1 Co1 124.56(19) . . ?
C8 N1 Co1 116.77(16) . . ?
C1 O1 Co1 138.44(16) . . ?
C1 O2 Co1 135.94(15) . 5_566 ?
O2 Co1 O2 104.00(11) 6_656 5_566 ?
O2 Co1 N1 90.80(8) 6_656 2_565 ?
O2 Co1 N1 162.69(7) 5_566 2_565 ?
O2 Co1 N1 162.69(7) 6_656 . ?
O2 Co1 N1 90.80(8) 5_566 . ?
N1 Co1 N1 76.25(11) 2_565 . ?
O2 Co1 O1 85.99(7) 6_656 . ?
O2 Co1 O1 99.52(7) 5_566 . ?
N1 Co1 O1 90.30(7) 2_565 . ?
N1 Co1 O1 82.70(7) . . ?
O2 Co1 O1 99.52(7) 6_656 2_565 ?
O2 Co1 O1 85.99(7) 5_566 2_565 ?
N1 Co1 O1 82.70(7) 2_565 2_565 ?
N1 Co1 O1 90.30(7) . 2_565 ?
O1 Co1 O1 171.11(9) . 2_565 ?
O3 N2 O4 118.8(10) . . ?
O3 N2 C6 118.7(9) . . ?
O4 N2 C6 120.5(7) . . ?
N2 O4 O4 127.3(6) . 4_556 ?
O4' N2' O3' 118.9(10) . . ?
O4' N2' C6 119.2(8) . . ?
O3' N2' C6 121.3(7) . . ?

loop_
_geom_bond_atom_site_label_1
_geom_bond_atom_site_label_2
_geom_bond_distance
_geom_bond_site_symmetry_2
_geom_bond_publ_flag
C1 O2 1.247(3) . ?
C1 O1 1.246(3) . ?
C1 C2 1.523(3) . ?
C2 C7 1.361(4) . ?
C2 C3 1.376(4) . ?
C3 C4 1.390(4) . ?
C3 H3A 0.9300 . ?
C4 C5 1.371(4) . ?
C4 H4A 0.9300 . ?
C5 C6 1.367(4) . ?
C5 C5 1.505(4) 4_556 ?
C6 C7 1.386(4) . ?
C6 N2 1.468(7) . ?
C6 N2' 1.632(10) . ?
C7 H7A 0.9300 . ?
C8 N1 1.339(3) . ?
C8 C9 1.386(4) . ?
C8 C8 1.489(5) 2_565 ?
C9 C10 1.380(5) . ?
C9 H9A 0.9300 . ?
C10 C11 1.355(6) . ?
C10 H10A 0.9300 . ?
C11 C12 1.376(4) . ?
C11 H11A 0.9300 . ?
C12 N1 1.334(3) . ?
C12 H12A 0.9300 . ?
N1 Co1 2.125(2) . ?
O1 Co1 2.1534(18) . ?
O2 Co1 2.0493(16) 5_566 ?
Co1 O2 2.0493(16) 6_656 ?
Co1 O2 2.0493(16) 5_566 ?
Co1 N1 2.125(2) 2_565 ?
Co1 O1 2.1534(18) 2_565 ?
O5 HW5A 0.90(6) . ?
N2 O3 1.081(11) . ?
N2 O4 1.305(12) . ?
O4 O4 1.72(2) 4_556 ?
O3' N2' 1.221(14) . ?
O4' N2' 1.083(9) . ?

loop_
_geom_torsion_atom_site_label_1
_geom_torsion_atom_site_label_2
_geom_torsion_atom_site_label_3
_geom_torsion_atom_site_label_4
_geom_torsion
_geom_torsion_site_symmetry_1
_geom_torsion_site_symmetry_2
_geom_torsion_site_symmetry_3
_geom_torsion_site_symmetry_4
_geom_torsion_publ_flag
O2 C1 C2 C7 0.3(4) . . . . ?
O1 C1 C2 C7 179.0(3) . . . . ?
O2 C1 C2 C3 -178.0(3) . . . . ?
O1 C1 C2 C3 0.6(4) . . . . ?
C7 C2 C3 C4 1.9(5) . . . . ?
C1 C2 C3 C4 -179.7(3) . . . . ?
C2 C3 C4 C5 -1.9(6) . . . . ?
C3 C4 C5 C6 1.1(5) . . . . ?
C3 C4 C5 C5 178.6(3) . . . 4_556 ?
C4 C5 C6 C7 -0.3(6) . . . . ?
C5 C5 C6 C7 -177.7(3) 4_556 . . . ?
C4 C5 C6 N2 -160.1(5) . . . . ?
C5 C5 C6 N2 22.5(7) 4_556 . . . ?
C4 C5 C6 N2' 155.2(6) . . . . ?
C5 C5 C6 N2' -22.2(7) 4_556 . . . ?
C3 C2 C7 C6 -1.2(5) . . . . ?
C1 C2 C7 C6 -179.6(3) . . . . ?
C5 C6 C7 C2 0.4(7) . . . . ?
N2 C6 C7 C2 159.3(6) . . . . ?
N2' C6 C7 C2 -157.9(5) . . . . ?
N1 C8 C9 C10 0.3(5) . . . . ?
C8 C8 C9 C10 179.8(4) 2_565 . . . ?
C8 C9 C10 C11 0.9(6) . . . . ?
C9 C10 C11 C12 -0.7(7) . . . . ?
C10 C11 C12 N1 -0.7(6) . . . . ?
C11 C12 N1 C8 1.9(5) . . . . ?
C11 C12 N1 Co1 -175.6(3) . . . . ?
C9 C8 N1 C12 -1.6(4) . . . . ?
C8 C8 N1 C12 178.8(3) 2_565 . . . ?
C9 C8 N1 Co1 176.0(2) . . . . ?
C8 C8 N1 Co1 -3.6(4) 2_565 . . . ?
O2 C1 O1 Co1 -83.5(3) . . . . ?
C2 C1 O1 Co1 98.0(2) . . . . ?
O1 C1 O2 Co1 -0.3(4) . . . 5_566 ?
C2 C1 O2 Co1 178.26(18) . . . 5_566 ?
C12 N1 Co1 O2 -138.7(3) . . . 6_656 ?
C8 N1 Co1 O2 43.9(4) . . . 6_656 ?
C12 N1 Co1 O2 10.4(2) . . . 5_566 ?
C8 N1 Co1 O2 -167.04(19) . . . 5_566 ?
C12 N1 Co1 N1 178.8(3) . . . 2_565 ?
C8 N1 Co1 N1 1.36(14) . . . 2_565 ?
C12 N1 Co1 O1 -89.1(2) . . . . ?
C8 N1 Co1 O1 93.47(19) . . . . ?
C12 N1 Co1 O1 96.4(2) . . . 2_565 ?
C8 N1 Co1 O1 -81.05(19) . . . 2_565 ?
C1 O1 Co1 O2 -13.5(2) . . . 6_656 ?
C1 O1 Co1 O2 90.0(2) . . . 5_566 ?
C1 O1 Co1 N1 -104.3(2) . . . 2_565 ?
C1 O1 Co1 N1 179.6(2) . . . . ?
C1 O1 Co1 O1 -142.1(2) . . . 2_565 ?
C5 C6 N2 O3 -151.7(10) . . . . ?
C7 C6 N2 O3 47.4(13) . . . . ?
N2' C6 N2 O3 -39.3(10) . . . . ?
C5 C6 N2 O4 44.3(9) . . . . ?
C7 C6 N2 O4 -116.6(7) . . . . ?
N2' C6 N2 O4 156.6(10) . . . . ?
O3 N2 O4 O4 -160.8(10) . . . 4_556 ?
C6 N2 O4 O4 3.2(13) . . . 4_556 ?
C5 C6 N2' O4' 30.6(13) . . . . ?
C7 C6 N2' O4' -170.7(9) . . . . ?
N2 C6 N2' O4' -59.2(10) . . . . ?
C5 C6 N2' O3' -140.9(10) . . . . ?
C7 C6 N2' O3' 17.7(13) . . . . ?
N2 C6 N2' O3' 129.3(14) . . . . ?
